data_4120515
loop_
_publ_author_name
'Creutz, Sidney E.'
'Peters, Jonas C.'

_publ_section_title
;
 Catalytic Reduction of N2 to NH3 by an Fe-N2 Complex Featuring a C-Atom
 Anchor.
;
_journal_issue 3
_journal_name_full 'Journal of the American Chemical Society'
_journal_page_first 1105
_journal_page_last 1115
_journal_paper_doi 10.1021/ja4114962
_journal_volume 136
_journal_year 2014
_chemical_formula_sum 'C49 H84 Fe K N2 O3 P3'
_chemical_formula_weight 937.04
_chemical_name_common '[CP3FeN2][K(Et2O)3]'
_chemical_name_systematic
; 
 ? 
;
_space_group_IT_number 9
_symmetry_cell_setting monoclinic
_symmetry_space_group_name_Hall 'C -2yc'
_symmetry_space_group_name_H-M 'C 1 c 1'
_atom_sites_solution_hydrogens geom
_atom_sites_solution_primary direct
_atom_sites_solution_secondary difmap
_audit_creation_method SHELXL-97
_cell_angle_alpha 90.00
_cell_angle_beta 94.663(2)
_cell_angle_gamma 90.00
_cell_formula_units_Z 4
_cell_length_a 10.9229(4)
_cell_length_b 26.9376(10)
_cell_length_c 17.6054(7)
_cell_measurement_reflns_used 9935
_cell_measurement_temperature 296(2)
_cell_measurement_theta_max 29.81
_cell_measurement_theta_min 2.25
_cell_volume 5163.0(3)
_computing_cell_refinement 'Bruker SAINT'
_computing_data_collection 'Bruker APEX2'
_computing_data_reduction 'Bruker SAINT'
_computing_molecular_graphics 'Bruker SHELXTL'
_computing_publication_material 'Bruker SHELXTL'
_computing_structure_refinement 'SHELXL-97 (Sheldrick, 2008)'
_computing_structure_solution 'SHELXS-97 (Sheldrick, 2008)'
_diffrn_ambient_temperature 296(2)
_diffrn_detector_area_resol_mean 8.33
_diffrn_measured_fraction_theta_full 1.000
_diffrn_measured_fraction_theta_max 0.945
_diffrn_measurement_device_type 'Bruker APEX-II CCD'
_diffrn_measurement_method '\f and \w scans'
_diffrn_radiation_monochromator graphite
_diffrn_radiation_source 'fine-focus sealed tube'
_diffrn_radiation_type MoK\a
_diffrn_radiation_wavelength 0.71073
_diffrn_reflns_av_R_equivalents 0.0624
_diffrn_reflns_av_sigmaI/netI 0.0735
_diffrn_reflns_limit_h_max 17
_diffrn_reflns_limit_h_min -17
_diffrn_reflns_limit_k_max 43
_diffrn_reflns_limit_k_min -38
_diffrn_reflns_limit_l_max 28
_diffrn_reflns_limit_l_min -28
_diffrn_reflns_number 77464
_diffrn_reflns_theta_full 25
_diffrn_reflns_theta_max 35.46
_diffrn_reflns_theta_min 1.91
_exptl_absorpt_coefficient_mu 0.505
_exptl_absorpt_correction_T_max 0.9701
_exptl_absorpt_correction_T_min 0.6576
_exptl_absorpt_correction_type multi-scan
_exptl_absorpt_process_details 'SADABS v2008/1 (Bruker-AXS, 2008)'
_exptl_crystal_colour red
_exptl_crystal_density_method 'not measured'
_exptl_crystal_description blade
_exptl_crystal_F_000 2024
_refine_diff_density_max 0.902
_refine_diff_density_min -0.524
_refine_diff_density_rms 0.078
_refine_ls_abs_structure_details 'Flack H D (1983), Acta Cryst. A39, 876-881'
_refine_ls_abs_structure_Flack 0.130(8)
_refine_ls_extinction_method none
_refine_ls_goodness_of_fit_ref 1.008
_refine_ls_hydrogen_treatment constr
_refine_ls_matrix_type full
_refine_ls_number_parameters 544
_refine_ls_number_reflns 21119
_refine_ls_number_restraints 2
_refine_ls_restrained_S_all 1.008
_refine_ls_R_factor_all 0.0755
_refine_ls_R_factor_gt 0.0438
_refine_ls_shift/su_max 0.001
_refine_ls_shift/su_mean 0.000
_refine_ls_structure_factor_coef Fsqd
_refine_ls_weighting_details 'calc w=1/[\s^2^(Fo^2^)+(0.0433P)^2^+0.5967P] where P=(Fo^2^+2Fc^2^)/3'
_refine_ls_weighting_scheme calc
_refine_ls_wR_factor_gt 0.0843
_refine_ls_wR_factor_ref 0.0949
_reflns_number_gt 16044
_reflns_number_total 21119
_reflns_threshold_expression >2sigma(I)
_cod_data_source_file ja4114962_si_002.cif
_cod_data_source_block sec26a
_cod_depositor_comments
;
The following automatic conversions were performed:

'_symmetry_cell_setting' value 'Monoclinic' changed to 'monoclinic'
according to
/usr/data/users/saulius/automatic-downloads/current/ACS/lib/dictionaries/cif_core.dic
dictionary named 'cif_core.dic' version 2.4.2 from 2011-04-26.

Automatic conversion script
Id: cif_fix_values 2281 2013-09-26 08:29:07Z andrius 
;
_cod_original_sg_symbol_H-M Cc
_cod_database_code 4120515

loop_
_symmetry_equiv_pos_as_xyz
'x, y, z'
'x, -y, z+1/2'
'x+1/2, y+1/2, z'
'x+1/2, -y+1/2, z+1/2'

loop_
_atom_site_label
_atom_site_type_symbol
_atom_site_fract_x
_atom_site_fract_y
_atom_site_fract_z
_atom_site_U_iso_or_equiv
_atom_site_adp_type
_atom_site_occupancy
_atom_site_symmetry_multiplicity
_atom_site_calc_flag
_atom_site_refinement_flags
Fe1 Fe 0.850192(19) 0.160122(9) 0.214204(13) 0.01112(5) Uani 1 1 d .
P3 P 0.76754(4) 0.163283(17) 0.09644(2) 0.01262(9) Uani 1 1 d .
P2 P 1.05126(4) 0.164620(18) 0.23751(2) 0.01351(9) Uani 1 1 d .
P1 P 0.74366(4) 0.126709(17) 0.30226(3) 0.01310(8) Uani 1 1 d .
K1 K 0.76659(4) 0.358412(16) 0.22415(2) 0.02231(9) Uani 1 1 d .
C11 C 0.88428(16) 0.05074(7) 0.25837(10) 0.0139(3) Uani 1 1 d .
C221 C 1.14056(17) 0.15695(8) 0.33461(11) 0.0191(4) Uani 1 1 d .
H221 H 1.0992 0.1779 0.3702 0.023 Uiso 1 1 calc R
O3S O 0.77944(14) 0.41203(6) 0.34938(8) 0.0238(3) Uani 1 1 d .
C31 C 0.79175(15) 0.06453(7) 0.12428(10) 0.0138(3) Uani 1 1 d .
C21 C 1.01593(16) 0.07875(7) 0.15763(9) 0.0134(3) Uani 1 1 d .
C01 C 0.88695(15) 0.08358(6) 0.18631(9) 0.0117(3) Uani 1 1 d .
N1 N 0.82000(14) 0.22153(6) 0.23692(8) 0.0159(3) Uani 1 1 d .
C36 C 0.72908(16) 0.09876(7) 0.07429(10) 0.0139(3) Uani 1 1 d .
C111 C 0.74178(17) 0.15774(7) 0.39791(10) 0.0179(4) Uani 1 1 d .
H111 H 0.7176 0.1331 0.4349 0.021 Uiso 1 1 calc R
C211 C 1.14158(18) 0.21914(7) 0.20479(11) 0.0196(4) Uani 1 1 d .
H211 H 1.2291 0.2118 0.2157 0.023 Uiso 1 1 calc R
N2 N 0.79987(16) 0.26223(7) 0.25183(10) 0.0225(3) Uani 1 1 d .
C311 C 0.84578(17) 0.18195(8) 0.00796(10) 0.0180(4) Uani 1 1 d .
H311 H 0.8793 0.2153 0.0176 0.022 Uiso 1 1 calc R
C24 C 1.25649(17) 0.07128(8) 0.11026(11) 0.0197(4) Uani 1 1 d .
H24 H 1.3361 0.0683 0.0957 0.024 Uiso 1 1 calc R
C14 C 0.88208(18) -0.00613(8) 0.39359(11) 0.0215(4) Uani 1 1 d .
H14 H 0.8825 -0.0245 0.4383 0.026 Uiso 1 1 calc R
C15 C 0.82008(17) 0.03887(7) 0.38667(11) 0.0186(4) Uani 1 1 d .
H15 H 0.7780 0.0504 0.4270 0.022 Uiso 1 1 calc R
C16 C 0.81991(16) 0.06730(7) 0.31979(10) 0.0143(3) Uani 1 1 d .
O2S O 0.98928(14) 0.38341(6) 0.17473(8) 0.0239(3) Uani 1 1 d .
C321 C 0.61881(17) 0.19730(7) 0.07320(11) 0.0182(4) Uani 1 1 d .
H321 H 0.5849 0.1867 0.0226 0.022 Uiso 1 1 calc R
C23 C 1.16629(17) 0.03863(8) 0.08278(10) 0.0190(4) Uani 1 1 d .
H23 H 1.1844 0.0142 0.0481 0.023 Uiso 1 1 calc R
C22 C 1.04789(17) 0.04200(7) 0.10679(10) 0.0163(3) Uani 1 1 d .
H22 H 0.9887 0.0192 0.0885 0.020 Uiso 1 1 calc R
C123 C 0.55573(17) 0.06591(8) 0.23107(11) 0.0197(4) Uani 1 1 d .
H12A H 0.6034 0.0368 0.2442 0.030 Uiso 1 1 calc R
H12B H 0.5799 0.0793 0.1841 0.030 Uiso 1 1 calc R
H12C H 0.4702 0.0573 0.2253 0.030 Uiso 1 1 calc R
C121 C 0.57737(16) 0.10456(7) 0.29418(10) 0.0164(3) Uani 1 1 d .
H121 H 0.5262 0.1333 0.2791 0.020 Uiso 1 1 calc R
C12 C 0.94427(17) 0.00489(7) 0.26647(10) 0.0178(4) Uani 1 1 d .
H12 H 0.9861 -0.0072 0.2264 0.021 Uiso 1 1 calc R
C25 C 1.22658(17) 0.10890(8) 0.16033(10) 0.0179(4) Uani 1 1 d .
H25 H 1.2866 0.1314 0.1786 0.022 Uiso 1 1 calc R
C26 C 1.10764(16) 0.11301(7) 0.18313(10) 0.0149(3) Uani 1 1 d .
C33 C 0.67393(18) -0.00137(7) 0.05704(11) 0.0188(4) Uani 1 1 d .
H33 H 0.6567 -0.0350 0.0512 0.023 Uiso 1 1 calc R
C113 C 0.8673(2) 0.17812(9) 0.42556(11) 0.0234(4) Uani 1 1 d .
H11A H 0.8934 0.2016 0.3892 0.035 Uiso 1 1 calc R
H11B H 0.9255 0.1514 0.4311 0.035 Uiso 1 1 calc R
H11C H 0.8625 0.1942 0.4739 0.035 Uiso 1 1 calc R
C32 C 0.76139(17) 0.01434(7) 0.11400(10) 0.0165(3) Uani 1 1 d .
H32 H 0.8007 -0.0092 0.1461 0.020 Uiso 1 1 calc R
C313 C 0.95539(18) 0.14780(8) -0.00271(11) 0.0219(4) Uani 1 1 d .
H31A H 0.9261 0.1159 -0.0204 0.033 Uiso 1 1 calc R
H31B H 1.0034 0.1440 0.0451 0.033 Uiso 1 1 calc R
H31C H 1.0053 0.1621 -0.0394 0.033 Uiso 1 1 calc R
C35 C 0.64072(17) 0.08262(8) 0.01773(10) 0.0190(4) Uani 1 1 d .
H35 H 0.6003 0.1058 -0.0145 0.023 Uiso 1 1 calc R
C323 C 0.64026(19) 0.25345(8) 0.07086(12) 0.0237(4) Uani 1 1 d .
H32A H 0.5635 0.2700 0.0584 0.036 Uiso 1 1 calc R
H32B H 0.6959 0.2609 0.0329 0.036 Uiso 1 1 calc R
H32C H 0.6748 0.2645 0.1198 0.036 Uiso 1 1 calc R
C322 C 0.52473(18) 0.18526(8) 0.13030(12) 0.0241(4) Uani 1 1 d .
H32D H 0.5578 0.1940 0.1807 0.036 Uiso 1 1 calc R
H32E H 0.5065 0.1504 0.1284 0.036 Uiso 1 1 calc R
H32F H 0.4509 0.2038 0.1176 0.036 Uiso 1 1 calc R
C122 C 0.52785(18) 0.08293(8) 0.36663(11) 0.0217(4) Uani 1 1 d .
H12D H 0.4425 0.0748 0.3565 0.033 Uiso 1 1 calc R
H12E H 0.5371 0.1070 0.4069 0.033 Uiso 1 1 calc R
H12F H 0.5731 0.0535 0.3817 0.033 Uiso 1 1 calc R
C312 C 0.7657(2) 0.18461(10) -0.06765(11) 0.0299(5) Uani 1 1 d .
H31D H 0.8143 0.1962 -0.1071 0.045 Uiso 1 1 calc R
H31E H 0.6986 0.2071 -0.0625 0.045 Uiso 1 1 calc R
H31F H 0.7341 0.1522 -0.0807 0.045 Uiso 1 1 calc R
C13 C 0.94308(19) -0.02313(8) 0.33298(11) 0.0212(4) Uani 1 1 d .
H13 H 0.9837 -0.0535 0.3366 0.025 Uiso 1 1 calc R
C223 C 1.13047(19) 0.10334(8) 0.36309(11) 0.0231(4) Uani 1 1 d .
H22A H 1.1701 0.0814 0.3299 0.035 Uiso 1 1 calc R
H22B H 1.0454 0.0944 0.3634 0.035 Uiso 1 1 calc R
H22C H 1.1695 0.1008 0.4138 0.035 Uiso 1 1 calc R
O1S O 0.51841(16) 0.36045(6) 0.17908(11) 0.0366(4) Uani 1 1 d .
C34 C 0.61252(18) 0.03270(8) 0.00905(11) 0.0209(4) Uani 1 1 d .
H34 H 0.5532 0.0223 -0.0285 0.025 Uiso 1 1 calc R
C213 C 1.11134(19) 0.26536(8) 0.25020(13) 0.0258(4) Uani 1 1 d .
H21A H 1.1645 0.2921 0.2380 0.039 Uiso 1 1 calc R
H21B H 1.1231 0.2583 0.3037 0.039 Uiso 1 1 calc R
H21C H 1.0274 0.2747 0.2373 0.039 Uiso 1 1 calc R
C3S2 C 0.7901(2) 0.39459(9) 0.42644(12) 0.0303(5) Uani 1 1 d .
H3S1 H 0.7151 0.4018 0.4503 0.036 Uiso 1 1 calc R
H3S2 H 0.8575 0.4114 0.4551 0.036 Uiso 1 1 calc R
C222 C 1.27608(19) 0.17208(9) 0.34233(12) 0.0261(4) Uani 1 1 d .
H22D H 1.3105 0.1650 0.3931 0.039 Uiso 1 1 calc R
H22E H 1.2829 0.2070 0.3323 0.039 Uiso 1 1 calc R
H22F H 1.3198 0.1537 0.3064 0.039 Uiso 1 1 calc R
C212 C 1.1185(2) 0.22930(9) 0.11957(12) 0.0294(5) Uani 1 1 d .
H21D H 1.0324 0.2348 0.1071 0.044 Uiso 1 1 calc R
H21E H 1.1450 0.2013 0.0915 0.044 Uiso 1 1 calc R
H21F H 1.1636 0.2582 0.1066 0.044 Uiso 1 1 calc R
C112 C 0.6470(2) 0.20018(8) 0.39373(12) 0.0233(4) Uani 1 1 d .
H11D H 0.6472 0.2160 0.4426 0.035 Uiso 1 1 calc R
H11E H 0.5667 0.1870 0.3795 0.035 Uiso 1 1 calc R
H11F H 0.6679 0.2241 0.3564 0.035 Uiso 1 1 calc R
C3S3 C 0.7743(2) 0.46496(8) 0.34421(12) 0.0266(4) Uani 1 1 d .
H3S3 H 0.8482 0.4794 0.3695 0.032 Uiso 1 1 calc R
H3S4 H 0.7041 0.4773 0.3688 0.032 Uiso 1 1 calc R
C3S4 C 0.7632(2) 0.47906(8) 0.26115(13) 0.0282(5) Uani 1 1 d .
H3S5 H 0.7599 0.5146 0.2565 0.042 Uiso 1 1 calc R
H3S6 H 0.6896 0.4649 0.2367 0.042 Uiso 1 1 calc R
H3S7 H 0.8331 0.4667 0.2373 0.042 Uiso 1 1 calc R
C2S3 C 1.0871(2) 0.41329(9) 0.20837(14) 0.0314(5) Uani 1 1 d .
H2S1 H 1.0784 0.4470 0.1895 0.038 Uiso 1 1 calc R
H2S2 H 1.1652 0.4004 0.1943 0.038 Uiso 1 1 calc R
C2S4 C 1.0852(2) 0.41304(9) 0.29360(13) 0.0313(5) Uani 1 1 d .
H7S3 H 1.1513 0.4331 0.3158 0.047 Uiso 1 1 calc R
H2S4 H 1.0946 0.3796 0.3121 0.047 Uiso 1 1 calc R
H2S5 H 1.0083 0.4262 0.3073 0.047 Uiso 1 1 calc R
C1S3 C 0.4584(2) 0.38722(10) 0.11882(16) 0.0385(6) Uani 1 1 d .
H1S1 H 0.4119 0.4143 0.1388 0.046 Uiso 1 1 calc R
H1S2 H 0.4016 0.3657 0.0892 0.046 Uiso 1 1 calc R
C3S1 C 0.8125(3) 0.34011(10) 0.42722(14) 0.0396(6) Uani 1 1 d .
H3S8 H 0.8196 0.3284 0.4789 0.059 Uiso 1 1 calc R
H3S9 H 0.8872 0.3332 0.4040 0.059 Uiso 1 1 calc R
H3SX H 0.7452 0.3236 0.3993 0.059 Uiso 1 1 calc R
C2S1 C 0.9058(3) 0.33813(10) 0.06673(14) 0.0379(6) Uani 1 1 d .
H2S6 H 0.9167 0.3305 0.0144 0.057 Uiso 1 1 calc R
H2S7 H 0.8276 0.3539 0.0701 0.057 Uiso 1 1 calc R
H2S8 H 0.9089 0.3080 0.0960 0.057 Uiso 1 1 calc R
C1S4 C 0.5509(3) 0.40730(9) 0.06957(14) 0.0380(6) Uani 1 1 d .
H1S3 H 0.5100 0.4256 0.0281 0.057 Uiso 1 1 calc R
H1S4 H 0.5963 0.3804 0.0497 0.057 Uiso 1 1 calc R
H1S5 H 0.6062 0.4289 0.0990 0.057 Uiso 1 1 calc R
C2S2 C 1.0057(3) 0.37222(11) 0.09727(14) 0.0417(6) Uani 1 1 d .
H2S3 H 1.0850 0.3566 0.0936 0.050 Uiso 1 1 calc R
H7S4 H 1.0035 0.4026 0.0676 0.050 Uiso 1 1 calc R
C1S2 C 0.4313(3) 0.33100(12) 0.2161(2) 0.0516(8) Uani 1 1 d .
H8S3 H 0.3853 0.3102 0.1789 0.062 Uiso 1 1 calc R
H8S4 H 0.3738 0.3525 0.2395 0.062 Uiso 1 1 calc R
C1S1 C 0.4965(3) 0.30024(13) 0.2739(2) 0.0594(9) Uani 1 1 d .
H1S6 H 0.4386 0.2806 0.2990 0.089 Uiso 1 1 calc R
H1S7 H 0.5416 0.3211 0.3106 0.089 Uiso 1 1 calc R
H1S8 H 0.5525 0.2788 0.2503 0.089 Uiso 1 1 calc R

loop_
_atom_site_aniso_label
_atom_site_aniso_U_11
_atom_site_aniso_U_22
_atom_site_aniso_U_33
_atom_site_aniso_U_23
_atom_site_aniso_U_13
_atom_site_aniso_U_12
Fe1 0.01162(10) 0.01157(12) 0.00997(10) 0.00014(9) -0.00028(8) 0.00029(10)
P3 0.01247(19) 0.0137(2) 0.01136(18) 0.00142(16) -0.00126(15) -0.00042(17)
P2 0.01179(19) 0.0153(2) 0.01299(19) -0.00055(17) -0.00168(15) -0.00083(17)
P1 0.01375(19) 0.0142(2) 0.01152(18) 0.00117(16) 0.00178(15) 0.00141(17)
K1 0.0307(2) 0.0155(2) 0.02098(19) -0.00049(16) 0.00377(16) 0.00052(17)
C11 0.0127(7) 0.0155(9) 0.0134(7) 0.0001(6) -0.0002(6) -0.0016(6)
C221 0.0151(8) 0.0235(10) 0.0179(8) -0.0028(7) -0.0032(6) -0.0013(7)
O3S 0.0291(7) 0.0251(8) 0.0173(6) -0.0027(5) 0.0023(5) 0.0007(6)
C31 0.0116(7) 0.0161(9) 0.0142(7) -0.0021(6) 0.0030(6) -0.0005(6)
C21 0.0134(7) 0.0156(9) 0.0108(7) 0.0027(6) -0.0005(6) 0.0011(6)
C01 0.0126(7) 0.0104(8) 0.0121(7) 0.0005(6) 0.0009(5) 0.0010(6)
N1 0.0160(7) 0.0176(8) 0.0140(6) 0.0009(6) 0.0010(5) 0.0013(6)
C36 0.0139(7) 0.0156(9) 0.0121(7) -0.0006(6) 0.0010(6) -0.0013(6)
C111 0.0206(8) 0.0194(10) 0.0139(7) 0.0004(7) 0.0041(6) 0.0013(7)
C211 0.0203(9) 0.0179(10) 0.0198(8) 0.0002(7) -0.0026(7) -0.0045(7)
N2 0.0247(8) 0.0174(9) 0.0257(8) 0.0001(7) 0.0033(7) 0.0007(7)
C311 0.0199(9) 0.0216(10) 0.0123(7) 0.0053(7) -0.0011(6) -0.0017(7)
C24 0.0152(8) 0.0276(11) 0.0168(8) 0.0006(7) 0.0051(6) 0.0020(7)
C14 0.0236(9) 0.0210(10) 0.0192(8) 0.0069(7) -0.0016(7) 0.0015(8)
C15 0.0189(8) 0.0220(10) 0.0149(8) 0.0035(7) 0.0012(6) 0.0009(7)
C16 0.0151(8) 0.0151(9) 0.0125(7) 0.0031(6) -0.0006(6) -0.0002(6)
O2S 0.0271(7) 0.0254(8) 0.0195(7) -0.0012(6) 0.0030(5) -0.0044(6)
C321 0.0153(8) 0.0210(10) 0.0173(8) 0.0033(7) -0.0043(6) -0.0002(7)
C23 0.0217(9) 0.0200(10) 0.0156(8) 0.0010(7) 0.0034(7) 0.0042(7)
C22 0.0159(8) 0.0171(9) 0.0158(8) 0.0005(7) 0.0013(6) -0.0005(7)
C123 0.0149(8) 0.0234(10) 0.0208(9) 0.0015(7) 0.0009(7) -0.0018(7)
C121 0.0154(8) 0.0162(9) 0.0180(8) 0.0026(7) 0.0038(6) -0.0004(7)
C12 0.0176(8) 0.0178(10) 0.0180(8) 0.0012(7) 0.0006(6) 0.0018(7)
C25 0.0138(8) 0.0235(10) 0.0165(8) -0.0010(7) 0.0008(6) -0.0021(7)
C26 0.0151(8) 0.0177(9) 0.0117(7) 0.0024(6) -0.0005(6) 0.0010(7)
C33 0.0225(9) 0.0171(10) 0.0171(8) -0.0046(7) 0.0035(7) -0.0049(7)
C113 0.0261(10) 0.0271(11) 0.0167(9) -0.0043(8) -0.0005(7) 0.0012(8)
C32 0.0163(8) 0.0161(9) 0.0173(8) -0.0001(7) 0.0025(6) 0.0004(7)
C313 0.0227(9) 0.0286(11) 0.0148(8) 0.0029(7) 0.0039(7) -0.0019(8)
C35 0.0192(8) 0.0222(10) 0.0147(8) 0.0009(7) -0.0035(6) 0.0003(7)
C323 0.0220(9) 0.0208(10) 0.0273(10) 0.0049(8) -0.0039(7) 0.0021(8)
C322 0.0172(8) 0.0263(11) 0.0288(10) 0.0061(8) 0.0021(7) 0.0051(8)
C122 0.0200(9) 0.0240(11) 0.0222(9) 0.0056(8) 0.0082(7) -0.0016(8)
C312 0.0275(10) 0.0486(14) 0.0130(8) 0.0090(9) -0.0029(7) -0.0024(10)
C13 0.0221(9) 0.0180(10) 0.0231(9) 0.0057(7) -0.0005(7) 0.0036(7)
C223 0.0223(9) 0.0307(11) 0.0155(8) 0.0005(8) -0.0036(7) 0.0018(8)
O1S 0.0313(9) 0.0353(10) 0.0446(10) 0.0119(8) 0.0119(7) 0.0084(7)
C34 0.0187(8) 0.0261(10) 0.0173(8) -0.0050(7) -0.0019(7) -0.0041(8)
C213 0.0220(10) 0.0170(10) 0.0376(12) -0.0017(8) -0.0029(8) -0.0047(8)
C3S2 0.0311(11) 0.0427(14) 0.0170(9) -0.0027(9) 0.0010(8) -0.0062(10)
C222 0.0197(9) 0.0336(12) 0.0239(10) 0.0006(8) -0.0047(7) -0.0007(8)
C212 0.0367(12) 0.0255(12) 0.0251(10) 0.0060(8) -0.0028(9) -0.0144(9)
C112 0.0263(10) 0.0238(11) 0.0204(9) -0.0021(8) 0.0051(7) 0.0033(8)
C3S3 0.0250(10) 0.0274(12) 0.0274(10) -0.0071(9) 0.0010(8) 0.0023(9)
C3S4 0.0282(11) 0.0230(11) 0.0334(11) 0.0021(9) 0.0021(9) 0.0067(9)
C2S3 0.0304(11) 0.0302(12) 0.0342(12) -0.0066(9) 0.0064(9) -0.0082(10)
C2S4 0.0279(11) 0.0375(13) 0.0270(11) 0.0014(9) -0.0063(8) -0.0003(10)
C1S3 0.0353(13) 0.0317(14) 0.0471(15) -0.0096(11) -0.0044(11) 0.0098(10)
C3S1 0.0474(15) 0.0448(15) 0.0257(11) 0.0110(11) -0.0020(10) -0.0048(12)
C2S1 0.0428(14) 0.0460(16) 0.0243(11) -0.0053(10) -0.0005(10) -0.0074(12)
C1S4 0.0524(16) 0.0276(13) 0.0321(12) 0.0004(10) -0.0077(11) 0.0031(11)
C2S2 0.0486(15) 0.0505(17) 0.0270(12) -0.0038(11) 0.0100(11) -0.0204(13)
C1S2 0.0313(15) 0.064(2) 0.061(2) 0.0028(16) 0.0163(13) 0.0067(13)
C1S1 0.0558(19) 0.063(2) 0.065(2) 0.0285(17) 0.0397(16) 0.0258(16)

loop_
_atom_type_symbol
_atom_type_description
_atom_type_scat_dispersion_real
_atom_type_scat_dispersion_imag
_atom_type_scat_source
C C 0.0033 0.0016 'International Tables Vol C Tables 4.2.6.8 and 6.1.1.4'
H H 0.0000 0.0000 'International Tables Vol C Tables 4.2.6.8 and 6.1.1.4'
N N 0.0061 0.0033 'International Tables Vol C Tables 4.2.6.8 and 6.1.1.4'
O O 0.0106 0.0060 'International Tables Vol C Tables 4.2.6.8 and 6.1.1.4'
P P 0.1023 0.0942 'International Tables Vol C Tables 4.2.6.8 and 6.1.1.4'
K K 0.2009 0.2494 'International Tables Vol C Tables 4.2.6.8 and 6.1.1.4'
Fe Fe 0.3463 0.8444 'International Tables Vol C Tables 4.2.6.8 and 6.1.1.4'

loop_
_geom_angle_atom_site_label_1
_geom_angle_atom_site_label_2
_geom_angle_atom_site_label_3
_geom_angle
_geom_angle_publ_flag
N1 Fe1 C01 179.68(7) yes
N1 Fe1 P3 96.27(5) yes
C01 Fe1 P3 83.81(5) yes
N1 Fe1 P2 96.29(5) yes
C01 Fe1 P2 83.93(5) yes
P3 Fe1 P2 120.051(19) yes
N1 Fe1 P1 96.07(5) yes
C01 Fe1 P1 83.62(5) yes
P3 Fe1 P1 118.686(19) yes
P2 Fe1 P1 117.797(19) yes
C36 P3 C321 103.77(8) ?
C36 P3 C311 100.82(9) ?
C321 P3 C311 97.50(8) ?
C36 P3 Fe1 103.59(6) ?
C321 P3 Fe1 120.40(6) ?
C311 P3 Fe1 127.26(6) ?
C26 P2 C211 103.06(9) ?
C26 P2 C221 102.58(8) ?
C211 P2 C221 96.66(9) ?
C26 P2 Fe1 103.55(6) ?
C211 P2 Fe1 121.61(7) ?
C221 P2 Fe1 126.12(6) ?
C16 P1 C111 106.09(8) ?
C16 P1 C121 99.07(8) ?
C111 P1 C121 97.25(8) ?
C16 P1 Fe1 102.59(6) ?
C111 P1 Fe1 119.52(6) ?
C121 P1 Fe1 129.01(6) ?
O3S K1 N2 112.63(5) ?
O3S K1 O2S 98.24(5) ?
N2 K1 O2S 100.76(5) ?
O3S K1 O1S 102.36(5) ?
N2 K1 O1S 100.86(5) ?
O2S K1 O1S 141.41(5) ?
C12 C11 C16 117.36(16) ?
C12 C11 C01 123.20(16) ?
C16 C11 C01 119.44(15) ?
C222 C221 C223 108.42(16) ?
C222 C221 P2 118.08(14) ?
C223 C221 P2 110.44(13) ?
C3S3 O3S C3S2 112.81(16) ?
C3S3 O3S K1 119.68(12) ?
C3S2 O3S K1 127.51(13) ?
C32 C31 C36 116.87(16) ?
C32 C31 C01 123.70(16) ?
C36 C31 C01 119.43(15) ?
C22 C21 C26 117.39(16) ?
C22 C21 C01 123.53(16) ?
C26 C21 C01 119.08(15) ?
C31 C01 C21 108.88(13) ?
C31 C01 C11 109.58(14) ?
C21 C01 C11 107.39(13) ?
C31 C01 Fe1 110.66(11) ?
C21 C01 Fe1 110.26(11) ?
C11 C01 Fe1 110.00(11) ?
N2 N1 Fe1 179.86(19) yes
C35 C36 C31 120.82(17) ?
C35 C36 P3 125.61(14) ?
C31 C36 P3 113.42(12) ?
C113 C111 C112 109.45(17) ?
C113 C111 P1 111.83(13) ?
C112 C111 P1 110.07(13) ?
C212 C211 C213 110.01(17) ?
C212 C211 P2 113.05(13) ?
C213 C211 P2 109.49(14) ?
N1 N2 K1 155.77(15) yes
C313 C311 C312 108.52(17) ?
C313 C311 P3 110.40(13) ?
C312 C311 P3 117.38(14) ?
C23 C24 C25 119.10(17) ?
C13 C14 C15 118.95(18) ?
C14 C15 C16 121.11(18) ?
C15 C16 C11 120.26(17) ?
C15 C16 P1 126.26(14) ?
C11 C16 P1 113.48(13) ?
C2S2 O2S C2S3 111.63(17) ?
C2S2 O2S K1 115.98(13) ?
C2S3 O2S K1 131.49(13) ?
C322 C321 C323 109.84(17) ?
C322 C321 P3 111.61(13) ?
C323 C321 P3 110.83(13) ?
C24 C23 C22 120.36(18) ?
C23 C22 C21 121.72(17) ?
C123 C121 C122 107.50(16) ?
C123 C121 P1 110.98(12) ?
C122 C121 P1 116.96(13) ?
C13 C12 C11 121.80(18) ?
C26 C25 C24 120.62(18) ?
C25 C26 C21 120.74(17) ?
C25 C26 P2 125.01(15) ?
C21 C26 P2 113.90(13) ?
C34 C33 C32 120.53(18) ?
C33 C32 C31 121.84(17) ?
C34 C35 C36 120.97(18) ?
C14 C13 C12 120.49(18) ?
C1S3 O1S C1S2 110.0(2) ?
C1S3 O1S K1 127.99(15) ?
C1S2 O1S K1 122.01(16) ?
C33 C34 C35 118.96(17) ?
O3S C3S2 C3S1 109.46(18) ?
O3S C3S3 C3S4 108.25(17) ?
O2S C2S3 C2S4 109.91(19) ?
O1S C1S3 C1S4 109.3(2) ?
O2S C2S2 C2S1 109.3(2) ?
O1S C1S2 C1S1 109.1(2) ?

loop_
_geom_bond_atom_site_label_1
_geom_bond_atom_site_label_2
_geom_bond_distance
_geom_bond_publ_flag
Fe1 N1 1.7397(16) yes
Fe1 C01 2.1646(17) yes
Fe1 P3 2.1947(5) yes
Fe1 P2 2.2045(5) yes
Fe1 P1 2.2047(5) yes
P3 C36 1.8230(19) ?
P3 C321 1.8810(19) ?
P3 C311 1.9042(19) ?
P2 C26 1.8233(19) ?
P2 C211 1.885(2) ?
P2 C221 1.9093(19) ?
P1 C16 1.8189(19) ?
P1 C111 1.8816(19) ?
P1 C121 1.9061(18) ?
K1 O3S 2.6300(15) ?
K1 N2 2.6560(18) yes
K1 O2S 2.7333(15) ?
K1 O1S 2.7625(18) ?
C11 C12 1.400(3) ?
C11 C16 1.409(2) ?
C11 C01 1.549(2) ?
C221 C222 1.531(3) ?
C221 C223 1.536(3) ?
O3S C3S3 1.430(3) ?
O3S C3S2 1.431(3) ?
C31 C32 1.400(3) ?
C31 C36 1.413(2) ?
C31 C01 1.534(2) ?
C21 C22 1.398(3) ?
C21 C26 1.408(3) ?
C21 C01 1.540(2) ?
N1 N2 1.153(2) yes
C36 C35 1.398(2) ?
C111 C113 1.520(3) ?
C111 C112 1.540(3) ?
C211 C212 1.526(3) ?
C211 C213 1.530(3) ?
C311 C313 1.533(3) ?
C311 C312 1.534(3) ?
C24 C23 1.379(3) ?
C24 C25 1.399(3) ?
C14 C13 1.381(3) ?
C14 C15 1.389(3) ?
C15 C16 1.404(2) ?
O2S C2S2 1.422(3) ?
O2S C2S3 1.428(3) ?
C321 C322 1.530(3) ?
C321 C323 1.532(3) ?
C23 C22 1.396(3) ?
C123 C121 1.527(3) ?
C121 C122 1.540(3) ?
C12 C13 1.394(3) ?
C25 C26 1.395(3) ?
C33 C34 1.384(3) ?
C33 C32 1.393(3) ?
C35 C34 1.385(3) ?
O1S C1S3 1.401(3) ?
O1S C1S2 1.435(3) ?
C3S2 C3S1 1.488(4) ?
C3S3 C3S4 1.506(3) ?
C2S3 C2S4 1.502(3) ?
C1S3 C1S4 1.486(4) ?
C2S1 C2S2 1.493(4) ?
C1S2 C1S1 1.454(4) ?
